data_2007927
loop_
_publ_author_name
'Mague, Joel T.'
'Hua, Xiao-Gang'
'Li, Chao-Jun'

_publ_section_title
;
 An Unexpected Product of an Indium-Mediated Carbon--Carbon Coupling:
 2-(1-Phenyl-1,3-butadien-2-yl)benzoic Acid
;
_journal_issue 12
_journal_name_full 'Acta Crystallographica Section C'
_journal_page_first 1934
_journal_page_last 1936
_journal_paper_doi 10.1107/S0108270198010117
_journal_volume 54
_journal_year 1998
_chemical_formula_structural 'C H2 C H C (C6 H4 C O2 H) C H (C6 H5)'
_chemical_formula_sum 'C17 H14 O2'
_chemical_formula_weight 250.28
_chemical_name_systematic
;
 2-(1-phenyl-1,3-butadien-2-yl)benzoic acid
;
_space_group_IT_number 2
_symmetry_cell_setting triclinic
_symmetry_space_group_name_Hall '-P 1'
_symmetry_space_group_name_H-M 'P -1'
_audit_creation_method SHELXL
_cell_angle_alpha 111.508(6)
_cell_angle_beta 95.216(6)
_cell_angle_gamma 87.374(4)
_cell_formula_units_Z 2
_cell_length_a 8.7367(5)
_cell_length_b 10.2118(5)
_cell_length_c 8.3386(8)
_cell_measurement_reflns_used 25
_cell_measurement_temperature 293(2)
_cell_measurement_theta_max 25.1
_cell_measurement_theta_min 17.8
_cell_volume 689.22(9)
_computing_cell_refinement 'CAD-4 Operations Manual'
_computing_data_collection 'CAD-4 Operations Manual (Enraf-Nonius, 1989)'
_computing_data_reduction 'XCAD-4 (Harms & Wocadlo, 1987)'
_computing_molecular_graphics 'SHELXTL-Plus (Sheldrick, 1994)'
_computing_publication_material SHELXTL-Plus
_computing_structure_refinement 'SHELXL93 (Sheldrick, 1993)'
_computing_structure_solution 'SHELXS86 (Sheldrick, 1990)'
_diffrn_ambient_temperature 293(2)
_diffrn_measurement_device 'Enraf-Nonius CAD-4'
_diffrn_measurement_method '\q/2\q scans'
_diffrn_radiation_monochromator graphite
_diffrn_radiation_source 'fine-focus sealed tube'
_diffrn_radiation_type MoK\a
_diffrn_radiation_wavelength 0.71073
_diffrn_reflns_av_R_equivalents 0.017
_diffrn_reflns_av_sigmaI/netI 0.031
_diffrn_reflns_limit_h_max 10
_diffrn_reflns_limit_h_min 0
_diffrn_reflns_limit_k_max 12
_diffrn_reflns_limit_k_min -12
_diffrn_reflns_limit_l_max 10
_diffrn_reflns_limit_l_min -10
_diffrn_reflns_number 2887
_diffrn_reflns_theta_max 25.98
_diffrn_reflns_theta_min 2.14
_diffrn_standards_decay_% 0
_diffrn_standards_interval_time 120
_diffrn_standards_number 2
_exptl_absorpt_coefficient_mu 0.078
_exptl_absorpt_correction_type none
_exptl_crystal_colour Colorless
_exptl_crystal_density_diffrn 1.206
_exptl_crystal_density_method None
_exptl_crystal_description Block
_exptl_crystal_F_000 264
_exptl_crystal_size_max 0.53
_exptl_crystal_size_mid 0.53
_exptl_crystal_size_min 0.46
_refine_diff_density_max 0.171
_refine_diff_density_min -0.128
_refine_ls_extinction_coef 0.126(8)
_refine_ls_extinction_method 'SHELXL93 (Sheldrick, 1993)'
_refine_ls_goodness_of_fit_all 1.030
_refine_ls_goodness_of_fit_ref 1.098
_refine_ls_hydrogen_treatment constr
_refine_ls_matrix_type full
_refine_ls_number_parameters 181
_refine_ls_number_reflns 2698
_refine_ls_number_restraints 1
_refine_ls_restrained_S_all 1.035
_refine_ls_R_factor_all 0.073
_refine_ls_R_factor_gt 0.038
_refine_ls_shift/su_max -0.006
_refine_ls_shift/su_mean 0.000
_refine_ls_structure_factor_coef Fsqd
_refine_ls_weighting_details 'w = 1/[\s^2^(Fo^2^)+(0.0486P)^2^+0.1049P] where P=(Fo^2^+2Fc^2^)/3'
_refine_ls_weighting_scheme calc
_refine_ls_wR_factor_all 0.113
_refine_ls_wR_factor_ref 0.098
_reflns_number_observed 1858
_reflns_number_total 2700
_reflns_observed_criterion I>2\s(I)
_cod_data_source_file fg1488.cif
_cod_data_source_block 1
_cod_depositor_comments
;
The following automatic conversions were performed:
'_symmetry_cell_setting' value 'Triclinic' changed to 'triclinic'
according to '/home/saulius/struct/CIF-dictionaries/cif_core.dic'
dictionary named 'cif_core.dic' version 2.4.1 from 2010-06-29.

Automatic conversion script
Id: cif_fix_enum 1527 2010-12-29 10:47:43Z saulius 

The following automatic conversions were performed:

'_symmetry_cell_setting' value 'Triclinic' changed to 'triclinic'
according to /home/saulius/struct/CIF-dictionaries/cif_core.dic
dictionary named 'cif_core.dic' version 2.4.1 from 2010-06-29.

Automatic conversion script
Id: cif_fix_values 1715 2011-07-08 13:25:40Z adriana 

The following automatic conversions were performed:

'_refine_ls_weighting_scheme' value 'calc w =
1/[\s^2^(Fo^2^)+(0.0486P)^2^+0.1049P] where P=(Fo^2^+2Fc^2^)/3' was
changed to 'calc'. New tag '_refine_ls_weighting_details' was
created. The value of the new tag was set to 'w =
1/[\s^2^(Fo^2^)+(0.0486P)^2^+0.1049P] where P=(Fo^2^+2Fc^2^)/3'.

Automatic conversion script
Id: cif_fix_values 3143 2015-03-26 13:38:13Z robertas 
;
_cod_original_cell_volume 689.22(8)
_cod_original_sg_symbol_H-M 'P-1 '
_cod_database_code 2007927

loop_
_symmetry_equiv_pos_as_xyz
'x, y, z'
'-x, -y, -z'

loop_
_atom_site_aniso_label
_atom_site_aniso_U_11
_atom_site_aniso_U_22
_atom_site_aniso_U_33
_atom_site_aniso_U_12
_atom_site_aniso_U_13
_atom_site_aniso_U_23
O1 0.0703(8) 0.0530(7) 0.0758(8) -0.0161(6) 0.0140(6) -0.0072(6)
O2 0.0553(7) 0.0568(7) 0.0608(7) -0.0122(5) 0.0090(5) 0.0040(5)
C1 0.110(2) 0.0835(14) 0.0837(14) 0.0133(12) 0.0053(12) 0.0464(12)
C2 0.0737(11) 0.0665(10) 0.0540(9) -0.0080(9) 0.0012(8) 0.0243(8)
C3 0.0474(8) 0.0490(8) 0.0419(7) -0.0116(6) -0.0030(6) 0.0112(6)
C4 0.0510(8) 0.0572(9) 0.0422(8) -0.0098(7) 0.0033(6) 0.0102(7)
C5 0.0432(8) 0.0522(8) 0.0523(8) -0.0017(6) 0.0062(6) 0.0114(7)
C6 0.0789(12) 0.0583(10) 0.0551(10) 0.0083(8) 0.0113(8) 0.0073(8)
C7 0.0957(15) 0.0504(10) 0.0809(14) 0.0104(9) 0.0092(11) 0.0060(9)
C8 0.0779(12) 0.0601(11) 0.0897(14) 0.0095(9) 0.0068(10) 0.0295(10)
C9 0.0742(12) 0.0709(11) 0.0666(11) 0.0028(9) -0.0037(9) 0.0260(9)
C10 0.0659(10) 0.0535(9) 0.0570(10) -0.0029(8) -0.0061(8) 0.0101(8)
C11 0.0446(8) 0.0449(8) 0.0477(8) -0.0039(6) -0.0010(6) 0.0142(6)
C12 0.0550(9) 0.0612(10) 0.0580(10) -0.0160(7) -0.0001(7) 0.0131(8)
C13 0.0638(11) 0.0821(12) 0.0763(12) -0.0241(9) 0.0136(9) 0.0206(10)
C14 0.0786(13) 0.0943(14) 0.0667(12) -0.0204(11) 0.0275(10) 0.0122(10)
C15 0.0697(11) 0.0698(11) 0.0542(10) -0.0125(9) 0.0146(8) 0.0035(8)
C16 0.0495(8) 0.0469(8) 0.0483(8) -0.0044(6) 0.0034(6) 0.0117(6)
C17 0.0521(8) 0.0451(8) 0.0419(7) -0.0052(6) 0.0008(6) 0.0080(6)

loop_
_atom_site_label
_atom_site_fract_x
_atom_site_fract_y
_atom_site_fract_z
_atom_site_U_iso_or_equiv
_atom_site_thermal_displace_type
_atom_site_calc_flag
_atom_site_refinement_flags
_atom_site_occupancy
_atom_site_disorder_group
_atom_site_type_symbol
O1 0.81885(15) 1.00754(12) 0.5736(2) 0.0740(4) Uani d . 1 . O
H1O 0.8982 1.0487 0.5769 0.089 Uiso calc PR 0.64(3) . H
O2 0.93811(13) 0.83534(11) 0.37601(14) 0.0619(3) Uani d . 1 . O
H2O 1.0017 0.8975 0.3989 0.074 Uiso calc PR 0.36(3) . H
C1 0.6212(3) 0.8652(2) 0.0817(3) 0.0885(6) Uani d . 1 . C
H1A 0.5621 0.8856 0.1754 0.106 Uiso calc R 1 . H
H1B 0.6168 0.9246 0.0192 0.106 Uiso calc R 1 . H
C2 0.7100(2) 0.7536(2) 0.0378(2) 0.0641(4) Uani d . 1 . C
H2 0.7667 0.7380 -0.0569 0.077 Uiso calc R 1 . H
C3 0.7297(2) 0.65050(15) 0.1219(2) 0.0477(4) Uani d . 1 . C
C4 0.8022(2) 0.5282(2) 0.0441(2) 0.0521(4) Uani d . 1 . C
H4 0.8378 0.5168 -0.0621 0.062 Uiso calc R 1 . H
C5 0.8335(2) 0.4097(2) 0.1019(2) 0.0512(4) Uani d . 1 . C
C6 0.8317(2) 0.2734(2) -0.0201(2) 0.0678(5) Uani d . 1 . C
H6 0.8106 0.2594 -0.1365 0.081 Uiso calc R 1 . H
C7 0.8604(2) 0.1592(2) 0.0282(3) 0.0810(6) Uani d . 1 . C
H7 0.8561 0.0688 -0.0552 0.097 Uiso calc R 1 . H
C8 0.8954(2) 0.1775(2) 0.1988(3) 0.0756(5) Uani d . 1 . C
H8 0.9157 0.1000 0.2310 0.091 Uiso calc R 1 . H
C9 0.9001(2) 0.3114(2) 0.3216(2) 0.0710(5) Uani d . 1 . C
H9 0.9245 0.3244 0.4372 0.085 Uiso calc R 1 . H
C10 0.8690(2) 0.4260(2) 0.2745(2) 0.0623(4) Uani d . 1 . C
H10 0.8717 0.5159 0.3591 0.075 Uiso calc R 1 . H
C11 0.6511(2) 0.68113(14) 0.2833(2) 0.0467(3) Uani d . 1 . C
C12 0.5248(2) 0.6010(2) 0.2777(2) 0.0603(4) Uani d . 1 . C
H12 0.4958 0.5269 0.1759 0.072 Uiso calc R 1 . H
C13 0.4419(2) 0.6286(2) 0.4190(2) 0.0751(5) Uani d . 1 . C
H13 0.3584 0.5729 0.4119 0.090 Uiso calc R 1 . H
C14 0.4815(2) 0.7379(2) 0.5708(3) 0.0827(6) Uani d . 1 . C
H14 0.4257 0.7561 0.6666 0.099 Uiso calc R 1 . H
C15 0.6040(2) 0.8199(2) 0.5795(2) 0.0689(5) Uani d . 1 . C
H15 0.6301 0.8947 0.6817 0.083 Uiso calc R 1 . H
C16 0.6898(2) 0.79341(15) 0.4388(2) 0.0498(4) Uani d . 1 . C
C17 0.8245(2) 0.88305(15) 0.4608(2) 0.0486(4) Uani d . 1 . C

loop_
_atom_type_symbol
_atom_type_description
_atom_type_scat_dispersion_real
_atom_type_scat_dispersion_imag
_atom_type_scat_source
C C 0.0033 0.0016 'International Tables Vol C Tables 4.2.6.8 and 6.1.1.4'
H H 0.0000 0.0000 'International Tables Vol C Tables 4.2.6.8 and 6.1.1.4'
O O 0.0106 0.0060 'International Tables Vol C Tables 4.2.6.8 and 6.1.1.4'

loop_
_geom_angle_atom_site_label_1
_geom_angle_atom_site_label_2
_geom_angle_atom_site_label_3
_geom_angle
_geom_angle_publ_flag
C1 C2 C3 126.7(2) y
C4 C3 C2 119.70(14) ?
C4 C3 C11 122.75(13) ?
C2 C3 C11 117.18(13) ?
C3 C4 C5 129.32(14) y
C6 C5 C10 117.4(2) y
C6 C5 C4 119.19(14) ?
C10 C5 C4 123.37(13) ?
C7 C6 C5 121.2(2) ?
C8 C7 C6 120.4(2) ?
C7 C8 C9 119.5(2) ?
C10 C9 C8 120.4(2) ?
C9 C10 C5 121.05(15) ?
C12 C11 C16 117.50(14) ?
C12 C11 C3 118.54(13) ?
C16 C11 C3 123.79(12) ?
C13 C12 C11 121.57(15) ?
C12 C13 C14 120.4(2) ?
C15 C14 C13 119.3(2) ?
C14 C15 C16 121.2(2) ?
C15 C16 C11 119.97(14) ?
C15 C16 C17 117.90(13) ?
C11 C16 C17 122.08(13) ?
O2 C17 O1 122.94(14) y
O2 C17 C16 120.50(13) y
O1 C17 C16 116.52(13) y

loop_
_geom_bond_atom_site_label_1
_geom_bond_atom_site_label_2
_geom_bond_site_symmetry_2
_geom_bond_distance
_geom_bond_publ_flag
O1 C17 . 1.276(2) y
O2 C17 . 1.246(2) y
C1 C2 . 1.304(3) ?
C2 C3 . 1.461(2) ?
C3 C4 . 1.338(2) ?
C3 C11 . 1.490(2) y
C4 C5 . 1.465(2) y
C5 C6 . 1.391(2) ?
C5 C10 . 1.394(2) ?
C6 C7 . 1.373(3) ?
C7 C8 . 1.372(3) ?
C8 C9 . 1.375(2) ?
C9 C10 . 1.373(2) ?
C11 C12 . 1.391(2) ?
C11 C16 . 1.405(2) ?
C12 C13 . 1.373(2) ?
C13 C14 . 1.374(3) ?
C14 C15 . 1.369(2) ?
C15 C16 . 1.386(2) ?
C16 C17 . 1.481(2) ?

loop_
_geom_hbond_atom_site_label_D
_geom_hbond_atom_site_label_H
_geom_hbond_atom_site_label_A
_geom_hbond_site_symmetry_D
_geom_hbond_site_symmetry_H
_geom_hbond_site_symmetry_A
_geom_hbond_distance_DH
_geom_hbond_distance_HA
_geom_hbond_distance_DA
_geom_hbond_angle_DHA
_geom_hbond_publ_flag
O1 H1O O2 1_555 1_555 2_776 0.82 1.82 2.630(2) 169.0(10) y
O2 H2O O1 1_555 1_555 2_776 0.82 1.83 2.630(2) 164.0(10) y

loop_
_geom_torsion_atom_site_label_1
_geom_torsion_atom_site_label_2
_geom_torsion_atom_site_label_3
_geom_torsion_atom_site_label_4
_geom_torsion
C1 C2 C3 C4 167.6(2)
C1 C2 C3 C11 -5.6(2)
C2 C3 C4 C5 -179.25(14)
C11 C16 C17 O1 154.64(15)
